data_4341525
loop_
_publ_author_name
'Hewage, Jeewantha S.'
'Wanniarachchi, Sarath'
'Morin, Tyler J.'
'Liddle, Brendan J.'
'Banaszynski, Megan'
'Lindeman, Sergey V.'
'Bennett, Brian'
'Gardinier, James R.'

_publ_section_title
;
 Homoleptic Nickel(II) Complexes of Redox-Tunable Pincer-type Ligands.
;
_journal_issue 19
_journal_name_full 'Inorganic chemistry'
_journal_page_first 10070
_journal_page_last 10084
_journal_paper_doi 10.1021/ic500657e
_journal_volume 53
_journal_year 2014
_chemical_absolute_configuration ad
_chemical_formula_moiety 'C40 H36 N10 Ni, 2(B F4), 2(C6 H6)'
_chemical_formula_sum 'C52 H48 B2 F8 N10 Ni'
_chemical_formula_weight 1045.33
_chemical_name_systematic
;
 ? 
;
_space_group_crystal_system monoclinic
_space_group_IT_number 9
_space_group_name_Hall 'C -2yc'
_space_group_name_H-M_alt 'C 1 c 1'
_symmetry_space_group_name_Hall 'C -2yc'
_symmetry_space_group_name_H-M 'C 1 c 1'
_atom_sites_solution_hydrogens geom
_atom_sites_solution_primary iterative
_atom_sites_solution_secondary difmap
_audit_creation_date 2013-11-26
_audit_creation_method
;
Olex2 1.2
(compiled 2013.09.17 svn.r2790 for OlexSys, GUI svn.r4601)
;
_cell_angle_alpha 90.00
_cell_angle_beta 98.748(3)
_cell_angle_gamma 90.00
_cell_formula_units_Z 4
_cell_length_a 9.2835(2)
_cell_length_b 25.5403(7)
_cell_length_c 20.4839(6)
_cell_measurement_reflns_used 8870
_cell_measurement_temperature 100.00(10)
_cell_measurement_theta_max 72.0890
_cell_measurement_theta_min 4.0490
_cell_volume 4800.3(2)
_computing_cell_refinement
;
CrysAlisPro, Agilent Technologies,
Version 1.171.36.28 (release 01-02-2013 CrysAlis171 .NET)
(compiled Feb  1 2013,16:14:44)
;
_computing_data_collection
;
CrysAlisPro, Agilent Technologies,
Version 1.171.36.28 (release 01-02-2013 CrysAlis171 .NET)
(compiled Feb  1 2013,16:14:44)
;
_computing_data_reduction
;
CrysAlisPro, Agilent Technologies,
Version 1.171.36.28 (release 01-02-2013 CrysAlis171 .NET)
(compiled Feb  1 2013,16:14:44)
;
_computing_molecular_graphics
;
O. V. Dolomanov, L. J. Bourhis, R. J. Gildea, J. A. K. Howard and H. Puschmann,
OLEX2: a complete structure solution, refinement and analysis program.
J. Appl. Cryst. (2009). 42, 339-341.
;
_computing_publication_material
;
O. V. Dolomanov, L. J. Bourhis, R. J. Gildea, J. A. K. Howard and H. Puschmann,
OLEX2: a complete structure solution, refinement and analysis program.
J. Appl. Cryst. (2009). 42, 339-341.
;
_computing_structure_refinement
;
XL, G.M. Sheldrick, Acta Cryst.
(2008). A64, 112-122
;
_computing_structure_solution
;
olex2.solve (L.J. Bourhis, O.V. Dolomanov, R.J. Gildea, J.A.K. Howard,
H. Puschmann, in preparation, 2011)
;
_diffrn_ambient_temperature 100.00(10)
_diffrn_detector_area_resol_mean 10.3756
_diffrn_measured_fraction_theta_full 0.9995
_diffrn_measured_fraction_theta_max 0.9239
_diffrn_measurement_details
;
  1 omega  -96.00   -2.00   1.0000   16.0000
omega____ theta____ kappa____ phi______ frames
    -      -40.7892  125.0000   60.0000 94

  2 omega -110.00  -11.00   1.0000   16.0000
omega____ theta____ kappa____ phi______ frames
    -      -40.7892  -57.0000  150.0000 99

  3 omega -114.00  -76.00   1.0000   80.0000
omega____ theta____ kappa____ phi______ frames
    -      -55.5000 -125.0000  -90.0000 38

  4 omega   29.00   54.00   1.0000   80.0000
omega____ theta____ kappa____ phi______ frames
    -      107.0222  -94.0000 -150.0000 25

  5 omega   24.00   93.00   1.0000   80.0000
omega____ theta____ kappa____ phi______ frames
    -      107.0222  -94.0000  -60.0000 69

  6 omega   65.00  107.00   1.0000   80.0000
omega____ theta____ kappa____ phi______ frames
    -      107.0222  -94.0000 -150.0000 42

  7 omega   37.00   79.00   1.0000   80.0000
omega____ theta____ kappa____ phi______ frames
    -      107.0222  -30.0000  -90.0000 42

  8 omega   32.00   89.00   1.0000   80.0000
omega____ theta____ kappa____ phi______ frames
    -      107.0222  -45.0000 -180.0000 57

  9 omega  102.00  144.00   1.0000   80.0000
omega____ theta____ kappa____ phi______ frames
    -      107.0222  125.0000  -90.0000 42

 10 omega   25.00  171.00   1.0000   80.0000
omega____ theta____ kappa____ phi______ frames
    -      107.0222    0.0000  120.0000 146

 11 omega  -49.00   35.00   1.0000   16.0000
omega____ theta____ kappa____ phi______ frames
    -      -40.7892   37.0000  -60.0000 84

 12 omega -115.00  -11.00   1.0000   16.0000
omega____ theta____ kappa____ phi______ frames
    -      -40.7892  -57.0000 -120.0000 104

 13 omega -120.00   -7.00   1.0000   16.0000
omega____ theta____ kappa____ phi______ frames
    -      -40.7892  -77.0000    0.0000 113

 14 omega   23.00  109.00   1.0000   80.0000
omega____ theta____ kappa____ phi______ frames
    -      107.0222  -94.0000   30.0000 86

 15 omega   76.00  178.00   1.0000   80.0000
omega____ theta____ kappa____ phi______ frames
    -      107.0222   30.0000  -30.0000 102

 16 omega   46.00  178.00   1.0000   80.0000
omega____ theta____ kappa____ phi______ frames
    -      107.0222   15.0000 -120.0000 132

 17 omega   23.00   45.00   1.0000   80.0000
omega____ theta____ kappa____ phi______ frames
    -      107.0222  -94.0000  120.0000 22
;
_diffrn_measurement_device_type 'SuperNova, Dual, Cu at zero, Atlas'
_diffrn_measurement_method '\w scans'
_diffrn_orient_matrix_UB_11 0.1647162000
_diffrn_orient_matrix_UB_12 0.0088925000
_diffrn_orient_matrix_UB_13 0.0017801000
_diffrn_orient_matrix_UB_21 0.0143530000
_diffrn_orient_matrix_UB_22 0.0156959000
_diffrn_orient_matrix_UB_23 0.0733036000
_diffrn_orient_matrix_UB_31 0.0293453000
_diffrn_orient_matrix_UB_32 -0.0575740000
_diffrn_orient_matrix_UB_33 0.0202037000
_diffrn_radiation_monochromator mirror
_diffrn_radiation_type 'Cu K\a'
_diffrn_radiation_wavelength 1.5418
_diffrn_reflns_av_R_equivalents 0.0447
_diffrn_reflns_av_unetI/netI 0.0486
_diffrn_reflns_limit_h_max 11
_diffrn_reflns_limit_h_min -11
_diffrn_reflns_limit_k_max 24
_diffrn_reflns_limit_k_min -31
_diffrn_reflns_limit_l_max 25
_diffrn_reflns_limit_l_min -25
_diffrn_reflns_number 17439
_diffrn_reflns_theta_full 72.00
_diffrn_reflns_theta_max 73.78
_diffrn_reflns_theta_min 4.09
_diffrn_source 'SuperNova (Cu) X-ray Source'
_exptl_absorpt_coefficient_mu 1.272
_exptl_absorpt_correction_T_max 0.962
_exptl_absorpt_correction_T_min 0.738
_exptl_absorpt_correction_type gaussian
_exptl_absorpt_process_details
;
CrysAlisPro, Agilent Technologies,
Version 1.171.36.28 (release 01-02-2013 CrysAlis171 .NET)
(compiled Feb  1 2013,16:14:44)
Numerical absorption correction based on gaussian integration over
            a multifaceted crystal model
;
_exptl_crystal_colour violet
_exptl_crystal_colour_primary violet
_exptl_crystal_density_diffrn 1.446
_exptl_crystal_density_method 'not measured'
_exptl_crystal_description needle
_exptl_crystal_F_000 2160
_exptl_crystal_size_max 0.623
_exptl_crystal_size_mid 0.0503
_exptl_crystal_size_min 0.0364
_refine_diff_density_max 0.623
_refine_diff_density_min -0.614
_refine_diff_density_rms 0.077
_refine_ls_abs_structure_details 'Flack H D (1983), Acta Cryst. A39, 876-881'
_refine_ls_abs_structure_Flack 0.02(3)
_refine_ls_extinction_method none
_refine_ls_goodness_of_fit_ref 1.037
_refine_ls_hydrogen_treatment mixed
_refine_ls_matrix_type full
_refine_ls_number_parameters 662
_refine_ls_number_reflns 8984
_refine_ls_number_restraints 2
_refine_ls_restrained_S_all 1.037
_refine_ls_R_factor_all 0.0632
_refine_ls_R_factor_gt 0.0596
_refine_ls_shift/su_max 0.001
_refine_ls_shift/su_mean 0.000
_refine_ls_structure_factor_coef Fsqd
_refine_ls_weighting_details 'calc w=1/[\s^2^(Fo^2^)+(0.1192P)^2^+1.6885P] where P=(Fo^2^+2Fc^2^)/3'
_refine_ls_weighting_scheme calc
_refine_ls_wR_factor_gt 0.1618
_refine_ls_wR_factor_ref 0.1672
_reflns_number_gt 8380
_reflns_number_total 8984
_reflns_threshold_expression >2sigma(I)
_cod_data_source_file ic500657e_si_002.cif
_cod_data_source_block NiMeMediBF4_1_2BF4_2C6H6
_cod_database_code 4341525
_chemical_oxdiff_formula 'Ni C40 N10 H36 B2 F8 C12 H12'
_reflns_odcompleteness_completeness 99.95
_reflns_odcompleteness_iscentric 1
_reflns_odcompleteness_theta 66.97
_olex2_refinement_description
;
1. Others
 Fixed Uiso: H11(0.049) H12(0.054) H13(0.052) H3(0.048) H5(0.049) H6(0.045)
 H7a(0.076) H7b(0.076) H7c(0.076) H21(0.049) H22(0.052) H23(0.058) H33(0.049)
 H35(0.051) H36(0.046) H37a(0.087) H37b(0.087) H37c(0.087) H61(0.05) H62(0.062)
 H63(0.06) H73(0.059) H75(0.064) H76(0.059) H77a(0.095) H77b(0.095) H77c(0.095)
 H41(0.046) H42(0.053) H43(0.056) H53(0.055) H55(0.063) H56(0.058) H57a(0.088)
 H57b(0.088) H57c(0.088) H1S(0.065) H2S(0.063) H3S(0.062) H4S(0.066) H5S(0.066)
 H6S(0.069) H7S(0.078) H8S(0.091) H9S(0.1) H10S(0.084) H11S(0.075) H12S(0.071)
 Fixed X: H11(0.8181) H12(0.9504) H13(0.8295) H3(0.5819) H5(0.3749) H6(0.4459)
 H7a(0.316) H7b(0.4301) H7c(0.477) H21(0.2857) H22(0.1834) H23(0.3387)
 H33(0.5755) H35(0.7889) H36(0.7219) H37a(0.714) H37b(0.8441) H37c(0.689)
 H61(0.8794) H62(1.0522) H63(0.9401) H73(0.7518) H75(0.4245) H76(0.4042)
 H77a(0.6521) H77b(0.5224) H77c(0.6862) H41(0.2694) H42(0.097) H43(0.1805)
 H53(0.3435) H55(0.624) H56(0.6562) H57a(0.4003) H57b(0.5436) H57c(0.3895)
 H1S(0.2908) H2S(0.1149) H3S(0.0451) H4S(0.1461) H5S(0.3175) H6S(0.3924)
 H7S(0.0833) H8S(0.2102) H9S(0.1994) H10S(0.0768) H11S(-0.0447) H12S(-0.0439)
 Fixed Y: H11(0.5661) H12(0.6042) H13(0.6896) H3(0.7239) H5(0.8366) H6(0.7987)
 H7a(0.8001) H7b(0.8469) H7c(0.7951) H21(0.5801) H22(0.6187) H23(0.6959)
 H33(0.7296) H35(0.8382) H36(0.796) H37a(0.7937) H37b(0.8209) H37c(0.8492)
 H61(0.6806) H62(0.6453) H63(0.5652) H73(0.5178) H75(0.4238) H76(0.4697)
 H77a(0.4528) H77b(0.4152) H77c(0.4035) H41(0.6944) H42(0.6654) H43(0.5772)
 H53(0.5185) H55(0.4103) H56(0.4604) H57a(0.4456) H57b(0.4125) H57c(0.3952)
 H1S(0.9072) H2S(0.8605) H3S(0.777) H4S(0.7419) H5S(0.7893) H6S(0.8719)
 H7S(0.4189) H8S(0.3765) H9S(0.4105) H10S(0.4868) H11S(0.5303) H12S(0.4945)
 Fixed Z: H11(0.7007) H12(0.8058) H13(0.8219) H3(0.8203) H5(0.7038) H6(0.6125)
 H7a(0.8312) H7b(0.8299) H7c(0.8718) H21(0.5021) H22(0.3917) H23(0.3762)
 H33(0.3863) H35(0.5086) H36(0.5978) H37a(0.3395) H37b(0.3878) H37c(0.3721)
 H61(0.5886) H62(0.5172) H63(0.4638) H73(0.4165) H75(0.4513) H76(0.5461)
 H77a(0.3347) H77b(0.349) H77c(0.3828) H41(0.6265) H42(0.7028) H43(0.7431)
 H53(0.7769) H55(0.7252) H56(0.6348) H57a(0.8465) H57b(0.8397) H57c(0.7995)
 H1S(0.5652) H2S(0.6107) H3S(0.5714) H4S(0.4834) H5S(0.4358) H6S(0.4769)
 H7S(0.7579) H8S(0.6809) H9S(0.5759) H10S(0.5469) H11S(0.6222) H12S(0.7282)
;

loop_
_space_group_symop_id
_space_group_symop_operation_xyz
1 'x, y, z'
2 'x, -y, z+1/2'
3 'x+1/2, y+1/2, z'
4 'x+1/2, -y+1/2, z+1/2'

loop_
_atom_site_label
_atom_site_type_symbol
_atom_site_fract_x
_atom_site_fract_y
_atom_site_fract_z
_atom_site_U_iso_or_equiv
_atom_site_adp_type
_atom_site_occupancy
_atom_site_symmetry_multiplicity
_atom_site_calc_flag
_atom_site_refinement_flags
Ni1 Ni 0.56192(5) 0.629193(19) 0.60151(3) 0.03257(14) Uani 1 1 d .
N1 N 0.5767(3) 0.70921(10) 0.60277(16) 0.0330(5) Uani 1 1 d .
N2 N 0.5482(4) 0.55030(11) 0.59734(18) 0.0395(6) Uani 1 1 d .
N11 N 0.6908(3) 0.63064(12) 0.69314(16) 0.0368(7) Uani 1 1 d .
N12 N 0.6953(3) 0.67244(12) 0.73443(15) 0.0361(6) Uani 1 1 d .
N21 N 0.4340(3) 0.63852(13) 0.51136(15) 0.0352(6) Uani 1 1 d .
N22 N 0.4517(3) 0.67746(13) 0.46852(14) 0.0365(6) Uani 1 1 d .
N41 N 0.3754(3) 0.62564(12) 0.64587(16) 0.0367(6) Uani 1 1 d .
N42 N 0.3453(3) 0.58556(13) 0.68592(16) 0.0407(7) Uani 1 1 d .
N61 N 0.7470(3) 0.61991(13) 0.55739(16) 0.0375(6) Uani 1 1 d .
N62 N 0.7679(3) 0.58005(14) 0.51529(16) 0.0408(7) Uani 1 1 d .
C1 C 0.5546(3) 0.73603(14) 0.65870(16) 0.0331(7) Uani 1 1 d .
C2 C 0.5979(3) 0.71527(14) 0.72346(17) 0.0338(7) Uani 1 1 d .
C3 C 0.5543(4) 0.73895(16) 0.77784(18) 0.0401(8) Uani 1 1 d .
H3 H 0.5819 0.7239 0.8203 0.048 Uiso 1 1 calc R
C4 C 0.4707(4) 0.78445(17) 0.77178(19) 0.0433(8) Uani 1 1 d .
C5 C 0.4317(4) 0.80555(15) 0.70887(19) 0.0405(7) Uani 1 1 d .
H5 H 0.3749 0.8366 0.7038 0.049 Uiso 1 1 calc R
C6 C 0.4730(3) 0.78271(15) 0.65439(18) 0.0375(7) Uani 1 1 d .
H6 H 0.4459 0.7987 0.6125 0.045 Uiso 1 1 calc R
C7 C 0.4189(5) 0.80877(19) 0.8314(2) 0.0505(9) Uani 1 1 d .
H7a H 0.3160 0.8001 0.8312 0.076 Uiso 1 1 calc R
H7b H 0.4301 0.8469 0.8299 0.076 Uiso 1 1 calc R
H7c H 0.4770 0.7951 0.8718 0.076 Uiso 1 1 calc R
C11 C 0.7961(4) 0.59873(16) 0.71929(19) 0.0408(8) Uani 1 1 d .
H11 H 0.8181 0.5661 0.7007 0.049 Uiso 1 1 calc R
C12 C 0.8704(4) 0.61940(18) 0.7777(2) 0.0448(8) Uani 1 1 d .
H12 H 0.9504 0.6042 0.8058 0.054 Uiso 1 1 calc R
C13 C 0.8042(4) 0.66589(17) 0.78618(18) 0.0432(8) Uani 1 1 d .
H13 H 0.8295 0.6896 0.8219 0.052 Uiso 1 1 calc R
C21 C 0.3221(4) 0.61041(16) 0.48313(19) 0.0408(8) Uani 1 1 d .
H21 H 0.2857 0.5801 0.5021 0.049 Uiso 1 1 calc R
C22 C 0.2644(4) 0.63128(16) 0.4215(2) 0.0431(9) Uani 1 1 d .
H22 H 0.1834 0.6187 0.3917 0.052 Uiso 1 1 calc R
C23 C 0.3490(5) 0.67332(17) 0.4135(2) 0.0479(9) Uani 1 1 d .
H23 H 0.3387 0.6959 0.3762 0.058 Uiso 1 1 calc R
C31 C 0.6026(3) 0.73673(14) 0.54809(16) 0.0334(7) Uani 1 1 d .
C32 C 0.5574(4) 0.71836(15) 0.48237(18) 0.0363(7) Uani 1 1 d .
C33 C 0.6036(4) 0.74336(16) 0.42943(18) 0.0407(7) Uani 1 1 d .
H33 H 0.5755 0.7296 0.3863 0.049 Uiso 1 1 calc R
C34 C 0.6897(4) 0.78802(16) 0.43747(19) 0.0428(8) Uani 1 1 d .
C35 C 0.7314(4) 0.80736(16) 0.5019(2) 0.0425(8) Uani 1 1 d .
H35 H 0.7889 0.8382 0.5086 0.051 Uiso 1 1 calc R
C36 C 0.6905(4) 0.78239(15) 0.55486(19) 0.0383(7) Uani 1 1 d .
H36 H 0.7219 0.7960 0.5978 0.046 Uiso 1 1 calc R
C37 C 0.7385(6) 0.8154(2) 0.3791(2) 0.0578(11) Uani 1 1 d .
H37a H 0.7140 0.7937 0.3395 0.087 Uiso 1 1 calc R
H37b H 0.8441 0.8209 0.3878 0.087 Uiso 1 1 calc R
H37c H 0.6890 0.8492 0.3721 0.087 Uiso 1 1 calc R
C41 C 0.2748(4) 0.66199(16) 0.64953(18) 0.0383(7) Uani 1 1 d .
H41 H 0.2694 0.6944 0.6265 0.046 Uiso 1 1 calc R
C42 C 0.1780(4) 0.64637(18) 0.6918(2) 0.0440(8) Uani 1 1 d .
H42 H 0.0970 0.6654 0.7028 0.053 Uiso 1 1 calc R
C43 C 0.2244(4) 0.59848(19) 0.7135(2) 0.0466(9) Uani 1 1 d .
H43 H 0.1805 0.5772 0.7431 0.056 Uiso 1 1 calc R
C51 C 0.5198(4) 0.52106(15) 0.64987(19) 0.0414(8) Uani 1 1 d .
C52 C 0.4273(4) 0.53810(15) 0.69475(18) 0.0403(7) Uani 1 1 d .
C53 C 0.4071(5) 0.50683(17) 0.7477(2) 0.0462(8) Uani 1 1 d .
H53 H 0.3435 0.5185 0.7769 0.055 Uiso 1 1 calc R
C54 C 0.4767(5) 0.45894(17) 0.7596(2) 0.0488(9) Uani 1 1 d .
C55 C 0.5726(5) 0.44234(16) 0.7170(2) 0.0526(9) Uani 1 1 d .
H55 H 0.6240 0.4103 0.7252 0.063 Uiso 1 1 calc R
C56 C 0.5922(5) 0.47245(16) 0.6635(2) 0.0483(8) Uani 1 1 d .
H56 H 0.6562 0.4604 0.6348 0.058 Uiso 1 1 calc R
C57 C 0.4503(6) 0.42517(19) 0.8162(2) 0.0588(10) Uani 1 1 d .
H57a H 0.4003 0.4456 0.8465 0.088 Uiso 1 1 calc R
H57b H 0.5436 0.4125 0.8397 0.088 Uiso 1 1 calc R
H57c H 0.3895 0.3952 0.7995 0.088 Uiso 1 1 calc R
C61 C 0.8639(4) 0.65007(17) 0.56207(19) 0.0413(8) Uani 1 1 d .
H61 H 0.8794 0.6806 0.5886 0.050 Uiso 1 1 calc R
C62 C 0.9607(5) 0.6307(2) 0.5227(2) 0.0521(11) Uani 1 1 d .
H62 H 1.0522 0.6453 0.5172 0.062 Uiso 1 1 calc R
C63 C 0.8995(4) 0.5871(2) 0.4937(2) 0.0504(9) Uani 1 1 d .
H63 H 0.9401 0.5652 0.4638 0.060 Uiso 1 1 calc R
C71 C 0.5672(4) 0.52299(16) 0.5404(2) 0.0425(8) Uani 1 1 d .
C72 C 0.6688(4) 0.53805(17) 0.49941(19) 0.0429(8) Uani 1 1 d .
C73 C 0.6813(5) 0.50817(18) 0.4435(2) 0.0488(9) Uani 1 1 d .
H73 H 0.7518 0.5178 0.4165 0.059 Uiso 1 1 calc R
C74 C 0.5933(5) 0.46467(18) 0.4261(2) 0.0521(10) Uani 1 1 d .
C75 C 0.4890(5) 0.45211(17) 0.4641(2) 0.0537(10) Uani 1 1 d .
H75 H 0.4245 0.4238 0.4513 0.064 Uiso 1 1 calc R
C76 C 0.4761(5) 0.47979(17) 0.5202(2) 0.0488(9) Uani 1 1 d .
H76 H 0.4042 0.4697 0.5461 0.059 Uiso 1 1 calc R
C77 C 0.6154(6) 0.4311(2) 0.3681(2) 0.0632(12) Uani 1 1 d .
H77a H 0.6521 0.4528 0.3347 0.095 Uiso 1 1 calc R
H77b H 0.5224 0.4152 0.3490 0.095 Uiso 1 1 calc R
H77c H 0.6862 0.4035 0.3828 0.095 Uiso 1 1 calc R
F1 F 0.1488(3) 0.51486(13) 0.43552(16) 0.0727(8) Uani 1 1 d .
F2 F -0.0441(4) 0.5038(3) 0.35738(18) 0.1129(17) Uani 1 1 d .
F3 F 0.1635(3) 0.46403(12) 0.34548(13) 0.0649(7) Uani 1 1 d .
F4 F 0.0330(7) 0.43834(18) 0.42172(19) 0.122(2) Uani 1 1 d .
B1 B 0.0797(5) 0.4803(2) 0.3915(2) 0.0511(10) Uani 1 1 d .
F5 F 0.9247(3) 0.73976(10) 0.68163(12) 0.0520(5) Uani 1 1 d .
F6 F 0.8767(4) 0.78383(14) 0.77181(16) 0.0760(9) Uani 1 1 d .
F7 F 1.1048(4) 0.7789(2) 0.7503(2) 0.1149(17) Uani 1 1 d .
F8 F 0.9360(4) 0.82663(12) 0.68482(16) 0.0766(9) Uani 1 1 d .
B2 B 0.9632(4) 0.78260(18) 0.7233(2) 0.0413(9) Uani 1 1 d .
C1S C 0.2609(5) 0.87365(17) 0.5482(2) 0.0545(10) Uani 1 1 d .
H1S H 0.2908 0.9072 0.5652 0.065 Uiso 1 1 calc R
C2S C 0.1573(5) 0.84570(19) 0.5755(2) 0.0523(9) Uani 1 1 d .
H2S H 0.1149 0.8605 0.6107 0.063 Uiso 1 1 calc R
C3S C 0.1149(4) 0.79644(18) 0.5520(2) 0.0513(9) Uani 1 1 d .
H3S H 0.0451 0.7770 0.5714 0.062 Uiso 1 1 calc R
C4S C 0.1751(5) 0.7757(2) 0.5000(2) 0.0551(10) Uani 1 1 d .
H4S H 0.1461 0.7419 0.4834 0.066 Uiso 1 1 calc R
C5S C 0.2774(5) 0.80374(19) 0.4718(2) 0.0546(10) Uani 1 1 d .
H5S H 0.3175 0.7893 0.4358 0.066 Uiso 1 1 calc R
C6S C 0.3215(5) 0.8527(2) 0.4959(2) 0.0576(11) Uani 1 1 d .
H6S H 0.3924 0.8719 0.4769 0.069 Uiso 1 1 calc R
C7S C 0.0815(6) 0.4331(2) 0.7149(3) 0.0653(12) Uani 1 1 d .
H7S H 0.0833 0.4189 0.7579 0.078 Uiso 1 1 calc R
C8S C 0.1566(6) 0.4076(2) 0.6689(4) 0.0760(15) Uani 1 1 d .
H8S H 0.2102 0.3765 0.6809 0.091 Uiso 1 1 calc R
C9S C 0.1511(7) 0.4281(2) 0.6073(4) 0.083(2) Uani 1 1 d .
H9S H 0.1994 0.4105 0.5759 0.100 Uiso 1 1 calc R
C10S C 0.0781(7) 0.4729(2) 0.5900(3) 0.0703(14) Uani 1 1 d .
H10S H 0.0768 0.4868 0.5469 0.084 Uiso 1 1 calc R
C11S C 0.0058(6) 0.4985(2) 0.6343(2) 0.0624(11) Uani 1 1 d .
H11S H -0.0447 0.5303 0.6222 0.075 Uiso 1 1 calc R
C12S C 0.0074(5) 0.4774(2) 0.6976(2) 0.0588(11) Uani 1 1 d .
H12S H -0.0439 0.4945 0.7282 0.071 Uiso 1 1 calc R

loop_
_atom_site_aniso_label
_atom_site_aniso_U_11
_atom_site_aniso_U_22
_atom_site_aniso_U_33
_atom_site_aniso_U_23
_atom_site_aniso_U_13
_atom_site_aniso_U_12
Ni1 0.0331(2) 0.0285(3) 0.0351(3) 0.0002(2) 0.00173(18) 0.0006(2)
N1 0.0323(12) 0.0307(12) 0.0340(11) 0.0017(13) -0.0015(9) 0.0010(11)
N2 0.0453(14) 0.0279(12) 0.0452(15) -0.0026(13) 0.0062(11) 0.0020(12)
N11 0.0355(13) 0.0360(17) 0.0380(15) 0.0001(12) 0.0025(11) 0.0020(11)
N12 0.0361(13) 0.0355(16) 0.0338(14) 0.0060(11) -0.0043(11) -0.0011(11)
N21 0.0344(13) 0.0335(15) 0.0362(14) -0.0043(12) 0.0002(11) 0.0008(11)
N22 0.0413(14) 0.0345(16) 0.0319(14) -0.0025(11) 0.0001(11) 0.0008(11)
N41 0.0348(13) 0.0351(17) 0.0393(15) 0.0006(12) 0.0028(11) -0.0021(11)
N42 0.0434(15) 0.0384(17) 0.0405(16) -0.0017(13) 0.0069(12) -0.0019(12)
N61 0.0372(14) 0.0393(16) 0.0363(15) 0.0031(12) 0.0064(11) 0.0051(12)
N62 0.0389(13) 0.0429(18) 0.0407(15) 0.0006(13) 0.0064(11) 0.0103(12)
C1 0.0322(14) 0.0291(17) 0.0352(16) 0.0013(13) -0.0037(12) -0.0042(12)
C2 0.0313(13) 0.0345(18) 0.0335(15) 0.0006(13) -0.0020(11) -0.0013(12)
C3 0.0364(15) 0.045(2) 0.0368(17) -0.0009(15) -0.0028(12) -0.0051(14)
C4 0.0386(15) 0.047(2) 0.0419(18) -0.0102(16) 0.0003(13) -0.0033(14)
C5 0.0387(15) 0.0342(18) 0.0458(18) -0.0042(15) -0.0027(13) 0.0020(13)
C6 0.0342(14) 0.0346(18) 0.0412(17) 0.0014(14) -0.0023(12) 0.0002(13)
C7 0.0487(19) 0.053(2) 0.048(2) -0.0122(18) 0.0045(16) -0.0022(17)
C11 0.0431(16) 0.0381(19) 0.0408(18) 0.0087(15) 0.0052(14) 0.0066(14)
C12 0.0383(16) 0.048(2) 0.046(2) 0.0145(17) -0.0023(14) 0.0019(15)
C13 0.0407(16) 0.052(2) 0.0330(17) 0.0094(15) -0.0066(13) -0.0035(15)
C21 0.0358(15) 0.0395(19) 0.0463(19) -0.0077(15) 0.0043(13) -0.0028(14)
C22 0.0409(17) 0.042(2) 0.0427(19) -0.0107(15) -0.0055(14) 0.0005(14)
C23 0.056(2) 0.046(2) 0.0372(18) -0.0028(16) -0.0080(15) 0.0085(17)
C31 0.0344(13) 0.0317(17) 0.0319(15) -0.0004(13) -0.0020(11) 0.0025(12)
C32 0.0359(14) 0.0348(18) 0.0367(16) -0.0039(13) 0.0007(12) 0.0021(13)
C33 0.0497(17) 0.0365(19) 0.0352(17) -0.0003(14) 0.0045(14) 0.0069(15)
C34 0.0469(17) 0.038(2) 0.0440(19) 0.0082(15) 0.0096(14) 0.0060(15)
C35 0.0425(16) 0.0360(19) 0.0478(19) 0.0063(15) 0.0029(14) -0.0024(14)
C36 0.0352(14) 0.0359(19) 0.0416(17) 0.0021(14) -0.0006(12) -0.0005(13)
C37 0.077(3) 0.047(3) 0.052(2) 0.0090(19) 0.019(2) 0.001(2)
C41 0.0358(15) 0.0391(19) 0.0382(17) -0.0024(14) -0.0001(13) 0.0000(13)
C42 0.0368(15) 0.049(2) 0.0459(19) -0.0041(16) 0.0067(14) 0.0037(15)
C43 0.0419(17) 0.054(2) 0.045(2) -0.0001(17) 0.0124(15) -0.0039(16)
C51 0.0453(17) 0.0322(18) 0.0449(19) -0.0007(14) 0.0016(14) -0.0019(14)
C52 0.0456(17) 0.0343(19) 0.0394(18) -0.0040(14) 0.0012(14) -0.0059(14)
C53 0.0540(19) 0.040(2) 0.0443(19) -0.0058(16) 0.0083(15) -0.0077(16)
C54 0.064(2) 0.037(2) 0.044(2) -0.0009(15) 0.0020(16) -0.0084(17)
C55 0.071(3) 0.0298(19) 0.056(2) 0.0014(16) 0.0061(19) 0.0011(18)
C56 0.056(2) 0.037(2) 0.051(2) -0.0031(16) 0.0064(16) 0.0021(16)
C57 0.081(3) 0.043(2) 0.052(2) 0.0048(18) 0.008(2) -0.006(2)
C61 0.0367(14) 0.044(2) 0.0425(17) 0.0038(15) 0.0036(13) 0.0035(14)
C62 0.0388(17) 0.067(3) 0.052(2) 0.0072(19) 0.0097(16) 0.0044(16)
C63 0.0455(18) 0.057(3) 0.050(2) -0.0004(17) 0.0127(16) 0.0110(17)
C71 0.0477(18) 0.0340(19) 0.0446(18) -0.0035(15) 0.0032(15) 0.0077(14)
C72 0.0460(17) 0.041(2) 0.0404(18) -0.0021(15) 0.0014(14) 0.0096(15)
C73 0.0526(19) 0.048(2) 0.0439(19) 0.0002(17) 0.0023(15) 0.0186(17)
C74 0.062(2) 0.048(2) 0.043(2) -0.0026(17) -0.0061(17) 0.0155(18)
C75 0.065(2) 0.036(2) 0.056(2) -0.0058(17) -0.0047(19) 0.0065(18)
C76 0.0511(19) 0.038(2) 0.056(2) -0.0040(17) 0.0043(16) 0.0039(16)
C77 0.078(3) 0.062(3) 0.046(2) -0.008(2) -0.0051(19) 0.027(2)
F1 0.0675(16) 0.0711(19) 0.0785(19) -0.0342(15) 0.0083(14) -0.0221(14)
F2 0.071(2) 0.197(5) 0.069(2) -0.015(3) 0.0048(16) 0.044(3)
F3 0.0742(16) 0.0698(18) 0.0541(14) -0.0122(13) 0.0213(12) 0.0042(14)
F4 0.210(5) 0.095(3) 0.073(2) -0.024(2) 0.059(3) -0.088(3)
B1 0.049(2) 0.055(3) 0.050(2) -0.016(2) 0.0088(18) -0.014(2)
F5 0.0597(13) 0.0453(13) 0.0497(12) -0.0046(10) 0.0040(10) 0.0024(10)
F6 0.091(2) 0.075(2) 0.0678(17) -0.0274(15) 0.0298(15) -0.0295(17)
F7 0.0555(17) 0.154(4) 0.119(3) -0.030(3) -0.040(2) 0.011(2)
F8 0.112(3) 0.0496(16) 0.0661(17) 0.0044(13) 0.0081(16) -0.0029(16)
B2 0.0382(18) 0.045(2) 0.0366(19) 0.0006(17) -0.0065(15) -0.0031(16)
C1S 0.054(2) 0.038(2) 0.069(3) 0.0070(18) 0.0003(19) 0.0094(16)
C2S 0.0498(19) 0.053(2) 0.053(2) -0.0006(18) 0.0045(16) 0.0171(18)
C3S 0.0391(17) 0.054(2) 0.058(2) 0.0113(19) -0.0027(16) -0.0029(16)
C4S 0.057(2) 0.052(2) 0.052(2) -0.0039(19) -0.0082(18) 0.0080(18)
C5S 0.060(2) 0.061(3) 0.0410(19) 0.0046(18) 0.0016(16) 0.022(2)
C6S 0.0490(19) 0.056(3) 0.067(3) 0.024(2) 0.0080(18) 0.0123(19)
C7S 0.063(2) 0.050(3) 0.077(3) 0.000(2) -0.009(2) -0.007(2)
C8S 0.065(3) 0.045(3) 0.118(5) -0.015(3) 0.015(3) -0.003(2)
C9S 0.079(3) 0.061(3) 0.119(5) -0.044(4) 0.046(3) -0.023(3)
C10S 0.088(3) 0.069(3) 0.057(3) -0.014(2) 0.021(2) -0.018(3)
C11S 0.066(2) 0.067(3) 0.053(2) -0.003(2) 0.0045(19) 0.011(2)
C12S 0.058(2) 0.063(3) 0.053(2) -0.006(2) 0.0005(18) 0.012(2)

loop_
_atom_type_symbol
_atom_type_description
_atom_type_scat_dispersion_real
_atom_type_scat_dispersion_imag
_atom_type_scat_source
C C 0.0181 0.0091 'International Tables Vol C Tables 4.2.6.8 and 6.1.1.4'
H H 0.0000 0.0000 'International Tables Vol C Tables 4.2.6.8 and 6.1.1.4'
B B 0.0090 0.0039 'International Tables Vol C Tables 4.2.6.8 and 6.1.1.4'
F F 0.0727 0.0534 'International Tables Vol C Tables 4.2.6.8 and 6.1.1.4'
N N 0.0311 0.0180 'International Tables Vol C Tables 4.2.6.8 and 6.1.1.4'
Ni Ni -3.0029 0.5091 'International Tables Vol C Tables 4.2.6.8 and 6.1.1.4'

loop_
_exptl_crystal_face_index_h
_exptl_crystal_face_index_k
_exptl_crystal_face_index_l
_exptl_crystal_face_perp_dist
_exptl_oxdiff_crystal_face_indexfrac_h
_exptl_oxdiff_crystal_face_indexfrac_k
_exptl_oxdiff_crystal_face_indexfrac_l
_exptl_oxdiff_crystal_face_x
_exptl_oxdiff_crystal_face_y
_exptl_oxdiff_crystal_face_z
0 -13 -8 0.0177 0.0053 -12.9763 -8.0095 -0.1288 -0.7907 0.5854
0 -9 11 0.0244 0.0016 -9.0240 11.0107 -0.0604 0.6655 0.7421
-1 -10 -10 0.0301 -0.9950 -9.9730 -10.0142 -0.2704 -0.9049 0.3427
-6 2 2 0.3582 -5.9979 1.9902 1.9848 -0.9667 0.0906 -0.2505
6 -7 -1 0.2550 5.9994 -6.9911 -0.9842 0.9243 -0.0958 0.5587
0 16 -4 0.0116 -0.0047 16.0047 -4.0028 0.1344 -0.0423 -1.0025
0 -16 4 0.0248 0.0047 -16.0047 4.0028 -0.1344 0.0423 1.0025
0 9 11 0.0259 -0.0043 8.9702 11.0122 0.0987 0.9480 -0.2941
0 -4 -12 0.0213 0.0028 -3.9694 -12.0128 -0.0562 -0.9428 -0.0141

loop_
_geom_angle_atom_site_label_1
_geom_angle_atom_site_label_2
_geom_angle_atom_site_label_3
_geom_angle
N1 Ni1 N11 86.69(12)
N1 Ni1 N21 85.65(12)
N1 Ni1 N41 95.57(12)
N1 Ni1 N61 93.50(13)
N2 Ni1 N1 178.25(15)
N2 Ni1 N11 94.61(13)
N2 Ni1 N21 93.07(13)
N2 Ni1 N41 85.61(13)
N2 Ni1 N61 85.33(14)
N11 Ni1 N41 90.55(12)
N11 Ni1 N61 89.66(12)
N21 Ni1 N11 172.31(12)
N21 Ni1 N41 89.53(13)
N21 Ni1 N61 91.47(12)
N61 Ni1 N41 170.93(12)
C1 N1 Ni1 119.3(2)
C31 N1 Ni1 121.3(2)
C31 N1 C1 119.4(3)
C51 N2 Ni1 122.0(3)
C51 N2 C71 116.7(3)
C71 N2 Ni1 121.3(3)
N12 N11 Ni1 122.5(2)
C11 N11 Ni1 130.3(3)
C11 N11 N12 106.3(3)
N11 N12 C2 123.4(3)
N11 N12 C13 109.7(3)
C13 N12 C2 126.9(3)
N22 N21 Ni1 123.9(2)
C21 N21 Ni1 129.8(3)
C21 N21 N22 106.3(3)
N21 N22 C23 109.9(3)
N21 N22 C32 123.7(3)
C23 N22 C32 126.3(3)
N42 N41 Ni1 123.8(2)
C41 N41 Ni1 129.4(3)
C41 N41 N42 106.3(3)
N41 N42 C43 108.8(3)
N41 N42 C52 123.9(3)
C43 N42 C52 127.3(3)
N62 N61 Ni1 124.5(2)
C61 N61 Ni1 128.8(3)
C61 N61 N62 106.6(3)
N61 N62 C63 108.9(3)
N61 N62 C72 123.9(3)
C63 N62 C72 127.2(4)
N1 C1 C2 122.1(3)
N1 C1 C6 121.1(3)
C6 C1 C2 116.4(3)
N12 C2 C1 121.2(3)
C3 C2 N12 118.0(3)
C3 C2 C1 120.7(3)
C2 C3 H3 119.3
C2 C3 C4 121.4(3)
C4 C3 H3 119.3
C3 C4 C5 117.9(4)
C3 C4 C7 120.8(4)
C5 C4 C7 121.2(4)
C4 C5 H5 119.2
C6 C5 C4 121.7(4)
C6 C5 H5 119.2
C1 C6 H6 119.1
C5 C6 C1 121.7(3)
C5 C6 H6 119.1
C4 C7 H7a 109.5
C4 C7 H7b 109.5
C4 C7 H7c 109.5
H7a C7 H7b 109.5
H7a C7 H7c 109.5
H7b C7 H7c 109.5
N11 C11 H11 124.6
N11 C11 C12 110.7(4)
C12 C11 H11 124.6
C11 C12 H12 127.3
C13 C12 C11 105.5(3)
C13 C12 H12 127.3
N12 C13 C12 107.8(4)
N12 C13 H13 126.1
C12 C13 H13 126.1
N21 C21 H21 124.6
N21 C21 C22 110.8(4)
C22 C21 H21 124.6
C21 C22 H22 127.4
C23 C22 C21 105.2(3)
C23 C22 H22 127.4
N22 C23 H23 126.1
C22 C23 N22 107.8(4)
C22 C23 H23 126.1
N1 C31 C32 122.5(3)
N1 C31 C36 120.7(3)
C36 C31 C32 116.4(3)
C31 C32 N22 121.4(3)
C33 C32 N22 117.8(3)
C33 C32 C31 120.5(3)
C32 C33 H33 119.1
C32 C33 C34 121.9(3)
C34 C33 H33 119.1
C33 C34 C35 118.1(3)
C33 C34 C37 121.4(4)
C35 C34 C37 120.5(4)
C34 C35 H35 119.6
C36 C35 C34 120.8(4)
C36 C35 H35 119.6
C31 C36 H36 118.9
C35 C36 C31 122.3(4)
C35 C36 H36 118.9
C34 C37 H37a 109.5
C34 C37 H37b 109.5
C34 C37 H37c 109.5
H37a C37 H37b 109.5
H37a C37 H37c 109.5
H37b C37 H37c 109.5
N41 C41 H41 124.5
N41 C41 C42 111.1(4)
C42 C41 H41 124.5
C41 C42 H42 127.5
C43 C42 C41 105.1(3)
C43 C42 H42 127.5
N42 C43 H43 125.6
C42 C43 N42 108.8(4)
C42 C43 H43 125.6
N2 C51 C52 123.4(4)
N2 C51 C56 119.4(4)
C52 C51 C56 117.1(4)
C51 C52 N42 122.8(3)
C53 C52 N42 117.2(3)
C53 C52 C51 119.9(4)
C52 C53 H53 118.9
C52 C53 C54 122.1(4)
C54 C53 H53 118.9
C53 C54 C55 118.7(4)
C53 C54 C57 121.2(4)
C55 C54 C57 120.2(4)
C54 C55 H55 120.0
C56 C55 C54 120.0(4)
C56 C55 H55 120.0
C51 C56 H56 119.0
C55 C56 C51 122.1(4)
C55 C56 H56 119.0
C54 C57 H57a 109.5
C54 C57 H57b 109.5
C54 C57 H57c 109.5
H57a C57 H57b 109.5
H57a C57 H57c 109.5
H57b C57 H57c 109.5
N61 C61 H61 124.8
N61 C61 C62 110.3(4)
C62 C61 H61 124.8
C61 C62 H62 126.8
C63 C62 C61 106.5(4)
C63 C62 H62 126.8
N62 C63 H63 126.2
C62 C63 N62 107.7(4)
C62 C63 H63 126.2
N2 C71 C72 123.0(4)
N2 C71 C76 119.4(4)
C72 C71 C76 117.6(4)
C71 C72 N62 122.7(3)
C73 C72 N62 118.0(4)
C73 C72 C71 119.2(4)
C72 C73 H73 119.1
C74 C73 C72 121.8(4)
C74 C73 H73 119.1
C73 C74 C77 120.7(5)
C75 C74 C73 118.7(4)
C75 C74 C77 120.6(5)
C74 C75 H75 119.5
C74 C75 C76 121.0(4)
C76 C75 H75 119.5
C71 C76 H76 119.2
C75 C76 C71 121.6(4)
C75 C76 H76 119.2
C74 C77 H77a 109.5
C74 C77 H77b 109.5
C74 C77 H77c 109.5
H77a C77 H77b 109.5
H77a C77 H77c 109.5
H77b C77 H77c 109.5
F1 B1 F2 109.0(5)
F1 B1 F3 113.2(4)
F3 B1 F2 107.4(4)
F4 B1 F1 111.5(4)
F4 B1 F2 106.1(5)
F4 B1 F3 109.3(4)
F6 B2 F5 109.7(3)
F6 B2 F8 108.7(4)
F7 B2 F5 109.8(4)
F7 B2 F6 110.1(4)
F7 B2 F8 112.0(4)
F8 B2 F5 106.5(3)
C2S C1S H1S 120.0
C2S C1S C6S 120.1(4)
C6S C1S H1S 120.0
C1S C2S H2S 119.8
C1S C2S C3S 120.5(4)
C3S C2S H2S 119.8
C2S C3S H3S 120.3
C2S C3S C4S 119.4(4)
C4S C3S H3S 120.3
C3S C4S H4S 119.8
C3S C4S C5S 120.4(5)
C5S C4S H4S 119.8
C4S C5S H5S 119.9
C4S C5S C6S 120.3(4)
C6S C5S H5S 119.9
C1S C6S H6S 120.3
C5S C6S C1S 119.4(4)
C5S C6S H6S 120.3
C8S C7S H7S 120.1
C12S C7S H7S 120.1
C12S C7S C8S 119.8(5)
C7S C8S H8S 120.4
C9S C8S C7S 119.2(5)
C9S C8S H8S 120.4
C8S C9S H9S 119.5
C10S C9S C8S 121.0(5)
C10S C9S H9S 119.5
C9S C10S H10S 119.8
C9S C10S C11S 120.5(5)
C11S C10S H10S 119.8
C10S C11S H11S 120.3
C10S C11S C12S 119.3(5)
C12S C11S H11S 120.3
C7S C12S C11S 120.1(5)
C7S C12S H12S 120.0
C11S C12S H12S 120.0

loop_
_geom_bond_atom_site_label_1
_geom_bond_atom_site_label_2
_geom_bond_distance
Ni1 N1 2.048(3)
Ni1 N2 2.020(3)
Ni1 N11 2.067(3)
Ni1 N21 2.052(3)
Ni1 N41 2.076(3)
Ni1 N61 2.073(3)
N1 C1 1.377(5)
N1 C31 1.374(5)
N2 C51 1.368(5)
N2 C71 1.392(5)
N11 N12 1.359(5)
N11 C11 1.322(5)
N12 C2 1.415(5)
N12 C13 1.359(4)
N21 N22 1.353(5)
N21 C21 1.321(5)
N22 C23 1.365(5)
N22 C32 1.432(5)
N41 N42 1.367(5)
N41 C41 1.327(5)
N42 C43 1.372(5)
N42 C52 1.428(5)
N61 N62 1.367(5)
N61 C61 1.322(5)
N62 C63 1.372(5)
N62 C72 1.419(6)
C2 C1 1.428(5)
C2 C3 1.381(5)
C3 H3 0.9500
C3 C4 1.392(6)
C4 C5 1.393(6)
C4 C7 1.513(6)
C5 H5 0.9500
C5 C6 1.365(6)
C6 C1 1.408(5)
C6 H6 0.9500
C7 H7a 0.9800
C7 H7b 0.9800
C7 H7c 0.9800
C11 H11 0.9500
C11 C12 1.391(6)
C12 H12 0.9500
C12 C13 1.360(6)
C13 H13 0.9500
C21 H21 0.9500
C21 C22 1.400(6)
C22 H22 0.9500
C22 C23 1.355(6)
C23 H23 0.9500
C32 C31 1.427(5)
C32 C33 1.381(5)
C33 H33 0.9500
C33 C34 1.389(6)
C34 C35 1.408(6)
C34 C37 1.513(6)
C35 H35 0.9500
C35 C36 1.361(6)
C36 C31 1.418(5)
C36 H36 0.9500
C37 H37a 0.9800
C37 H37b 0.9800
C37 H37c 0.9800
C41 H41 0.9500
C41 C42 1.397(6)
C42 H42 0.9500
C42 C43 1.350(7)
C43 H43 0.9500
C52 C51 1.418(6)
C52 C53 1.382(6)
C53 H53 0.9500
C53 C54 1.387(6)
C54 C55 1.403(7)
C54 C57 1.495(6)
C55 H55 0.9500
C55 C56 1.373(6)
C56 C51 1.419(6)
C56 H56 0.9500
C57 H57a 0.9800
C57 H57b 0.9800
C57 H57c 0.9800
C61 H61 0.9500
C61 C62 1.387(6)
C62 H62 0.9500
C62 C63 1.346(7)
C63 H63 0.9500
C72 C71 1.409(6)
C72 C73 1.396(6)
C73 H73 0.9500
C73 C74 1.393(7)
C74 C75 1.369(7)
C74 C77 1.505(6)
C75 H75 0.9500
C75 C76 1.370(6)
C76 C71 1.414(6)
C76 H76 0.9500
C77 H77a 0.9800
C77 H77b 0.9800
C77 H77c 0.9800
F1 B1 1.353(5)
F2 B1 1.388(7)
F3 B1 1.374(5)
F4 B1 1.343(7)
F5 B2 1.400(5)
F6 B2 1.370(5)
F7 B2 1.350(5)
F8 B2 1.374(5)
C1S H1S 0.9500
C1S C2S 1.383(7)
C1S C6S 1.390(7)
C2S H2S 0.9500
C2S C3S 1.383(7)
C3S H3S 0.9500
C3S C4S 1.383(7)
C4S H4S 0.9500
C4S C5S 1.384(7)
C5S H5S 0.9500
C5S C6S 1.384(8)
C6S H6S 0.9500
C7S H7S 0.9500
C7S C8S 1.412(9)
C7S C12S 1.345(7)
C8S H8S 0.9500
C8S C9S 1.361(11)
C9S H9S 0.9500
C9S C10S 1.350(10)
C10S H10S 0.9500
C10S C11S 1.374(7)
C11S H11S 0.9500
C11S C12S 1.401(7)
C12S H12S 0.9500

loop_
_geom_torsion_atom_site_label_1
_geom_torsion_atom_site_label_2
_geom_torsion_atom_site_label_3
_geom_torsion_atom_site_label_4
_geom_torsion
Ni1 N1 C1 C2 34.4(4)
Ni1 N1 C1 C6 -138.2(3)
Ni1 N1 C31 C32 29.1(4)
Ni1 N1 C31 C36 -143.8(3)
Ni1 N2 C51 C52 34.3(5)
Ni1 N2 C51 C56 -141.6(3)
Ni1 N2 C71 C72 36.8(5)
Ni1 N2 C71 C76 -139.6(3)
Ni1 N11 N12 C2 9.7(5)
Ni1 N11 N12 C13 -170.9(2)
Ni1 N11 C11 C12 169.8(3)
Ni1 N21 N22 C23 -179.4(3)
Ni1 N21 N22 C32 -3.2(5)
Ni1 N21 C21 C22 178.9(3)
Ni1 N41 N42 C43 172.4(3)
Ni1 N41 N42 C52 -9.1(5)
Ni1 N41 C41 C42 -171.5(3)
Ni1 N61 N62 C63 177.9(3)
Ni1 N61 N62 C72 -3.9(5)
Ni1 N61 C61 C62 -177.9(3)
N1 Ni1 N2 C51 -177(75)
N1 Ni1 N2 C71 3(4)
N1 Ni1 N11 N12 26.0(3)
N1 Ni1 N11 C11 -142.5(4)
N1 Ni1 N21 N22 32.5(3)
N1 Ni1 N21 C21 -147.0(3)
N1 Ni1 N41 N42 -148.5(3)
N1 Ni1 N41 C41 21.8(3)
N1 Ni1 N61 N62 -148.4(3)
N1 Ni1 N61 C61 30.0(3)
N2 Ni1 N1 C1 176(4)
N2 Ni1 N1 C31 -2(4)
N2 Ni1 N11 N12 -155.2(3)
N2 Ni1 N11 C11 36.4(4)
N2 Ni1 N21 N22 -146.3(3)
N2 Ni1 N21 C21 34.2(3)
N2 Ni1 N41 N42 32.9(3)
N2 Ni1 N41 C41 -156.9(3)
N2 Ni1 N61 N62 30.2(3)
N2 Ni1 N61 C61 -151.3(3)
N11 Ni1 N1 C1 -46.7(2)
N11 Ni1 N1 C31 135.9(3)
N11 Ni1 N2 C51 45.5(3)
N11 Ni1 N2 C71 -134.6(3)
N11 Ni1 N21 N22 37.5(12)
N11 Ni1 N21 C21 -142.1(9)
N11 Ni1 N41 N42 -61.7(3)
N11 Ni1 N41 C41 108.5(3)
N11 Ni1 N61 N62 124.9(3)
N11 Ni1 N61 C61 -56.7(3)
N11 N12 C2 C1 -39.9(5)
N11 N12 C2 C3 144.8(3)
N11 N12 C13 C12 0.2(4)
N11 C11 C12 C13 0.2(5)
N12 N11 C11 C12 -0.1(4)
N12 C2 C1 N1 15.1(5)
N12 C2 C1 C6 -171.9(3)
N12 C2 C3 C4 173.4(3)
N21 Ni1 N1 C1 132.6(2)
N21 Ni1 N1 C31 -44.8(2)
N21 Ni1 N2 C51 -134.0(3)
N21 Ni1 N2 C71 45.9(3)
N21 Ni1 N11 N12 21.0(12)
N21 Ni1 N11 C11 -147.4(9)
N21 Ni1 N41 N42 126.0(3)
N21 Ni1 N41 C41 -63.8(3)
N21 Ni1 N61 N62 -62.7(3)
N21 Ni1 N61 C61 115.7(3)
N21 N22 C23 C22 0.2(5)
N21 N22 C32 C31 -30.5(5)
N21 N22 C32 C33 156.1(3)
N21 C21 C22 C23 0.8(5)
N22 N21 C21 C22 -0.7(4)
N22 C32 C31 N1 16.0(5)
N22 C32 C31 C36 -170.7(3)
N22 C32 C33 C34 170.8(3)
N41 Ni1 N1 C1 43.5(2)
N41 Ni1 N1 C31 -133.9(3)
N41 Ni1 N2 C51 -44.7(3)
N41 Ni1 N2 C71 135.2(3)
N41 Ni1 N11 N12 -69.5(3)
N41 Ni1 N11 C11 122.0(4)
N41 Ni1 N21 N22 128.1(3)
N41 Ni1 N21 C21 -51.4(3)
N41 Ni1 N61 N62 33.6(11)
N41 Ni1 N61 C61 -148.0(8)
N41 N42 C43 C42 -0.3(5)
N41 N42 C52 C51 -18.7(5)
N41 N42 C52 C53 165.0(3)
N41 C41 C42 C43 -0.2(5)
N42 N41 C41 C42 0.0(4)
N42 C52 C51 N2 5.5(6)
N42 C52 C51 C56 -178.4(3)
N42 C52 C53 C54 177.5(4)
N61 Ni1 N1 C1 -136.2(2)
N61 Ni1 N1 C31 46.4(3)
N61 Ni1 N2 C51 134.8(3)
N61 Ni1 N2 C71 -45.3(3)
N61 Ni1 N11 N12 119.5(3)
N61 Ni1 N11 C11 -48.9(4)
N61 Ni1 N21 N22 -60.9(3)
N61 Ni1 N21 C21 119.6(3)
N61 Ni1 N41 N42 29.5(11)
N61 Ni1 N41 C41 -160.2(8)
N61 N62 C63 C62 0.6(5)
N61 N62 C72 C71 -22.3(5)
N61 N62 C72 C73 162.9(3)
N61 C61 C62 C63 -0.4(5)
N62 N61 C61 C62 0.8(4)
N62 C72 C71 N2 4.9(6)
N62 C72 C71 C76 -178.6(3)
N62 C72 C73 C74 176.8(3)
C1 N1 C31 C32 -148.3(3)
C1 N1 C31 C36 38.8(4)
C1 C2 C3 C4 -1.9(5)
C2 N12 C13 C12 179.6(3)
C2 C3 C4 C5 0.1(5)
C2 C3 C4 C7 177.7(3)
C3 C2 C1 N1 -169.7(3)
C3 C2 C1 C6 3.2(5)
C3 C4 C5 C6 0.2(5)
C4 C5 C6 C1 1.3(5)
C5 C6 C1 N1 170.1(3)
C5 C6 C1 C2 -3.0(5)
C7 C4 C5 C6 -177.3(4)
C11 N11 N12 C2 -179.5(3)
C11 N11 N12 C13 -0.1(4)
C11 C12 C13 N12 -0.2(4)
C13 N12 C2 C1 140.8(4)
C13 N12 C2 C3 -34.5(5)
C21 N21 N22 C23 0.3(4)
C21 N21 N22 C32 176.4(3)
C21 C22 C23 N22 -0.6(5)
C23 N22 C32 C31 145.1(4)
C23 N22 C32 C33 -28.3(5)
C31 N1 C1 C2 -148.1(3)
C31 N1 C1 C6 39.2(4)
C31 C32 C33 C34 -2.6(5)
C32 N22 C23 C22 -175.8(3)
C32 C33 C34 C35 0.8(5)
C32 C33 C34 C37 -179.5(4)
C33 C32 C31 N1 -170.7(3)
C33 C32 C31 C36 2.5(5)
C33 C34 C35 C36 1.2(6)
C34 C35 C36 C31 -1.2(6)
C35 C36 C31 N1 172.7(3)
C35 C36 C31 C32 -0.6(5)
C37 C34 C35 C36 -178.6(4)
C41 N41 N42 C43 0.2(4)
C41 N41 N42 C52 178.8(3)
C41 C42 C43 N42 0.3(5)
C43 N42 C52 C51 159.6(4)
C43 N42 C52 C53 -16.7(6)
C51 N2 C71 C72 -143.3(4)
C51 N2 C71 C76 40.3(5)
C51 C52 C53 C54 1.1(6)
C52 N42 C43 C42 -178.8(4)
C52 C53 C54 C55 1.2(6)
C52 C53 C54 C57 -178.4(4)
C53 C52 C51 N2 -178.3(4)
C53 C52 C51 C56 -2.2(5)
C53 C54 C55 C56 -2.2(6)
C54 C55 C56 C51 1.1(6)
C55 C56 C51 N2 177.4(4)
C55 C56 C51 C52 1.1(6)
C57 C54 C55 C56 177.4(4)
C61 N61 N62 C63 -0.9(4)
C61 N61 N62 C72 177.4(3)
C61 C62 C63 N62 -0.1(5)
C63 N62 C72 C71 155.6(4)
C63 N62 C72 C73 -19.2(6)
C71 N2 C51 C52 -145.6(4)
C71 N2 C51 C56 38.4(5)
C71 C72 C73 C74 1.8(6)
C72 N62 C63 C62 -177.6(4)
C72 C73 C74 C75 2.0(6)
C72 C73 C74 C77 -176.0(4)
C73 C72 C71 N2 179.6(3)
C73 C72 C71 C76 -3.9(5)
C73 C74 C75 C76 -3.6(6)
C74 C75 C76 C71 1.4(7)
C75 C76 C71 N2 179.0(4)
C75 C76 C71 C72 2.4(6)
C77 C74 C75 C76 174.4(4)
C1S C2S C3S C4S -1.2(6)
C2S C1S C6S C5S -0.2(6)
C2S C3S C4S C5S 0.3(6)
C3S C4S C5S C6S 0.6(6)
C4S C5S C6S C1S -0.7(6)
C6S C1S C2S C3S 1.2(6)
C7S C8S C9S C10S 1.6(8)
C8S C7S C12S C11S -0.6(8)
C8S C9S C10S C11S -0.9(9)
C9S C10S C11S C12S -0.6(8)
C10S C11S C12S C7S 1.3(8)
C12S C7S C8S C9S -0.8(8)
